data_4507832
loop_
_publ_author_name
'Chen, Wen-jian'
'Long, La-Sheng'
'Huang, Rong-Bin'
'Zheng, Lan-Sun'

_publ_section_title
;
 A Dihalide--Decahydrate Cluster of [X2(H2O)10]2--in a Supramolecular
 Architecture of
 {[Na2(H2O)6(H2O@TMEQ[6])]&#x00B7;2(C6H5NO3)}X2(H2O)10(TMEQ[6] =
 \a,\a&#x2032;,\d,\d&#x2032;-Tetramethylcucurbit[6]uril; X = Cl, Br)
;
_journal_issue 6
_journal_name_full 'Crystal Growth &amp; Design'
_journal_page_first 2507
_journal_paper_doi 10.1021/cg400227k
_journal_volume 13
_journal_year 2013
_chemical_formula_sum 'C52 H86 Cl2 N26 Na2 O35'
_chemical_formula_weight 1752.35
_chemical_name_systematic
;
 ?
;
_space_group_IT_number 14
_symmetry_cell_setting monoclinic
_symmetry_space_group_name_Hall '-P 2ybc'
_symmetry_space_group_name_H-M 'P 1 21/c 1'
_atom_sites_solution_hydrogens geom
_atom_sites_solution_primary direct
_atom_sites_solution_secondary difmap
_audit_creation_method SHELXL-97
_cell_angle_alpha 90.00
_cell_angle_beta 127.316(19)
_cell_angle_gamma 90.00
_cell_formula_units_Z 2
_cell_length_a 11.958(2)
_cell_length_b 24.461(5)
_cell_length_c 15.593(6)
_cell_measurement_reflns_used 200
_cell_measurement_temperature 173(2)
_cell_measurement_theta_max 15
_cell_measurement_theta_min 7.5
_cell_volume 3627.4(19)
_computing_cell_refinement 'Bruker SMART'
_computing_data_collection 'Bruker SMART'
_computing_data_reduction 'Bruker SAINT'
_computing_molecular_graphics 'Bruker SHELXTL'
_computing_publication_material 'Bruker SHELXTL'
_computing_structure_refinement 'SHELXL-97 (Sheldrick, 1997)'
_computing_structure_solution 'SHELXS-97 (Sheldrick, 1990)'
_diffrn_ambient_temperature 173(2)
_diffrn_measured_fraction_theta_full 0.996
_diffrn_measured_fraction_theta_max 0.996
_diffrn_measurement_device_type 'CCD area detector'
_diffrn_measurement_method 'phi and omega scans'
_diffrn_radiation_monochromator graphite
_diffrn_radiation_source 'fine-focus sealed tube'
_diffrn_radiation_type MoK\a
_diffrn_radiation_wavelength 0.71073
_diffrn_reflns_av_R_equivalents 0.0308
_diffrn_reflns_av_sigmaI/netI 0.0255
_diffrn_reflns_limit_h_max 14
_diffrn_reflns_limit_h_min -12
_diffrn_reflns_limit_k_max 28
_diffrn_reflns_limit_k_min -29
_diffrn_reflns_limit_l_max 18
_diffrn_reflns_limit_l_min -18
_diffrn_reflns_number 19873
_diffrn_reflns_theta_full 25.00
_diffrn_reflns_theta_max 25.00
_diffrn_reflns_theta_min 1.84
_diffrn_standards_decay_% none
_exptl_absorpt_coefficient_mu 0.214
_exptl_absorpt_correction_T_max 0.938
_exptl_absorpt_correction_T_min 0.918
_exptl_absorpt_correction_type multi-scan
_exptl_absorpt_process_details '(DENZO-SMN; Otwinowski & Minor, 1997)'
_exptl_crystal_colour yellow
_exptl_crystal_density_diffrn 1.604
_exptl_crystal_density_method 'not measured'
_exptl_crystal_description block
_exptl_crystal_F_000 1832
_exptl_crystal_size_max 0.40
_exptl_crystal_size_mid 0.35
_exptl_crystal_size_min 0.30
_refine_diff_density_max 0.332
_refine_diff_density_min -0.373
_refine_diff_density_rms 0.053
_refine_ls_extinction_method none
_refine_ls_goodness_of_fit_ref 1.063
_refine_ls_hydrogen_treatment constr
_refine_ls_matrix_type full
_refine_ls_number_parameters 543
_refine_ls_number_reflns 6366
_refine_ls_number_restraints 0
_refine_ls_restrained_S_all 1.063
_refine_ls_R_factor_all 0.0393
_refine_ls_R_factor_gt 0.0362
_refine_ls_shift/su_max 0.001
_refine_ls_shift/su_mean 0.000
_refine_ls_structure_factor_coef Fsqd
_refine_ls_weighting_details 'calc w=1/[\s^2^(Fo^2^)+(0.0499P)^2^+2.0514P] where P=(Fo^2^+2Fc^2^)/3'
_refine_ls_weighting_scheme calc
_refine_ls_wR_factor_gt 0.0952
_refine_ls_wR_factor_ref 0.0970
_reflns_number_gt 5897
_reflns_number_total 6366
_reflns_threshold_expression >2sigma(I)
_cod_data_source_file cg400227k_si_002.cif
_cod_data_source_block complex1
_cod_original_cell_volume 3627.4(17)
_cod_original_sg_symbol_H-M P2(1)/c
_cod_database_code 4507832

loop_
_symmetry_equiv_pos_as_xyz
'x, y, z'
'-x, y+1/2, -z+1/2'
'-x, -y, -z'
'x, -y-1/2, z-1/2'

loop_
_atom_site_label
_atom_site_type_symbol
_atom_site_fract_x
_atom_site_fract_y
_atom_site_fract_z
_atom_site_U_iso_or_equiv
_atom_site_adp_type
_atom_site_occupancy
_atom_site_symmetry_multiplicity
_atom_site_calc_flag
_atom_site_refinement_flags
Na1 Na -0.08111(7) -0.02193(3) 0.05942(5) 0.02379(16) Uani 1 1 d .
O1 O -0.77719(13) -0.13505(5) -0.18852(10) 0.0247(3) Uani 1 1 d .
O2 O -0.04306(13) 0.02902(5) 0.34453(10) 0.0250(3) Uani 1 1 d .
O3 O -0.09127(12) -0.07803(5) 0.17498(9) 0.0227(3) Uani 1 1 d .
O4 O -0.63635(13) -0.15570(5) 0.08351(10) 0.0279(3) Uani 1 1 d .
O5 O -0.61855(12) -0.03880(5) 0.22150(10) 0.0257(3) Uani 1 1 d .
O6 O -0.24122(12) -0.07659(5) -0.09872(9) 0.0209(3) Uani 1 1 d .
N1 N -0.54269(14) 0.10943(5) 0.24291(11) 0.0172(3) Uani 1 1 d .
N2 N -0.43399(14) 0.02155(6) 0.32433(11) 0.0185(3) Uani 1 1 d .
N3 N -0.38750(14) -0.06475(6) 0.31037(11) 0.0181(3) Uani 1 1 d .
N4 N -0.15234(14) -0.03839(5) 0.37195(11) 0.0182(3) Uani 1 1 d .
N5 N -0.20427(14) 0.04761(5) 0.37617(11) 0.0188(3) Uani 1 1 d .
N6 N -0.67943(14) -0.13164(6) -0.27771(11) 0.0181(3) Uani 1 1 d .
N7 N -0.18521(14) -0.11292(5) 0.25595(11) 0.0176(3) Uani 1 1 d .
N8 N -0.39988(14) -0.14819(6) 0.22235(11) 0.0186(3) Uani 1 1 d .
N9 N -0.46507(14) -0.18070(6) 0.06563(11) 0.0189(3) Uani 1 1 d .
N10 N -0.56967(14) -0.17883(6) -0.12515(11) 0.0176(3) Uani 1 1 d .
N11 N -0.24389(14) -0.15129(5) 0.10476(11) 0.0178(3) Uani 1 1 d .
N12 N -0.34819(14) -0.15075(5) -0.08514(11) 0.0169(3) Uani 1 1 d .
C1 C -0.22935(17) -0.16597(7) 0.02242(13) 0.0178(3) Uani 1 1 d .
H1A H -0.2159 -0.2052 0.0246 0.021 Uiso 1 1 calc R
H1B H -0.1457 -0.1485 0.0385 0.021 Uiso 1 1 calc R
C2 C -0.55641(17) -0.20736(7) -0.03811(13) 0.0190(3) Uani 1 1 d .
H2A H -0.6491 -0.2111 -0.0560 0.023 Uiso 1 1 calc R
H2B H -0.5207 -0.2438 -0.0325 0.023 Uiso 1 1 calc R
C3 C -0.51356(18) -0.16045(7) 0.11914(14) 0.0192(3) Uani 1 1 d .
C4 C -0.26683(17) -0.16049(6) 0.24332(13) 0.0168(3) Uani 1 1 d .
H4 H -0.2108 -0.1862 0.3033 0.020 Uiso 1 1 calc R
C5 C -0.31272(17) -0.18563(6) 0.13511(13) 0.0168(3) Uani 1 1 d .
H5 H -0.2829 -0.2238 0.1438 0.020 Uiso 1 1 calc R
C6 C -0.16647(17) -0.11037(6) 0.17745(13) 0.0173(3) Uani 1 1 d .
C7 C -0.41380(18) -0.12296(7) 0.29898(13) 0.0193(3) Uani 1 1 d .
H7A H -0.3485 -0.1402 0.3687 0.023 Uiso 1 1 calc R
H7B H -0.5082 -0.1294 0.2765 0.023 Uiso 1 1 calc R
C8 C -0.09056(17) -0.08481(7) 0.35785(13) 0.0178(3) Uani 1 1 d .
H8A H -0.0580 -0.1105 0.4160 0.021 Uiso 1 1 calc R
H8B H -0.0091 -0.0725 0.3636 0.021 Uiso 1 1 calc R
C9 C -0.25101(16) -0.04266(6) 0.39642(13) 0.0166(3) Uani 1 1 d .
H9C H -0.2099 -0.0619 0.4646 0.020 Uiso 1 1 calc R
C10 C -0.28302(17) 0.01777(6) 0.40327(13) 0.0166(3) Uani 1 1 d .
H10 H -0.2525 0.0271 0.4757 0.020 Uiso 1 1 calc R
C11 C -0.12611(17) 0.01438(7) 0.36108(12) 0.0178(3) Uani 1 1 d .
C12 C -0.49345(17) -0.02836(7) 0.27866(13) 0.0184(3) Uani 1 1 d .
C13 C -0.51506(17) 0.06731(7) 0.31854(13) 0.0186(3) Uani 1 1 d .
H13A H -0.6042 0.0537 0.2986 0.022 Uiso 1 1 calc R
H13B H -0.4651 0.0835 0.3897 0.022 Uiso 1 1 calc R
C14 C -0.80053(17) -0.10644(6) -0.37425(13) 0.0183(3) Uani 1 1 d .
H14A H -0.8093 -0.1206 -0.4362 0.022 Uiso 1 1 calc R
H14B H -0.8842 -0.1172 -0.3818 0.022 Uiso 1 1 calc R
C15 C -0.68393(17) -0.14676(6) -0.19527(13) 0.0176(3) Uani 1 1 d .
C16 C -0.33997(17) -0.10886(6) -0.13828(13) 0.0164(3) Uani 1 1 d .
C17 C -0.59510(18) -0.18764(7) -0.36071(14) 0.0226(4) Uani 1 1 d .
H17A H -0.5116 -0.2036 -0.3458 0.034 Uiso 1 1 calc R
H17B H -0.6402 -0.1653 -0.4241 0.034 Uiso 1 1 calc R
H17C H -0.6581 -0.2161 -0.3723 0.034 Uiso 1 1 calc R
C18 C -0.43998(19) -0.24348(7) -0.15660(14) 0.0229(4) Uani 1 1 d .
H18A H -0.3787 -0.2455 -0.1769 0.034 Uiso 1 1 calc R
H18B H -0.5251 -0.2631 -0.2081 0.034 Uiso 1 1 calc R
H18C H -0.3942 -0.2594 -0.0864 0.034 Uiso 1 1 calc R
C19 C -0.47473(16) -0.18402(6) -0.15404(12) 0.0158(3) Uani 1 1 d .
C20 C -0.55605(17) -0.15272(6) -0.26557(13) 0.0165(3) Uani 1 1 d .
O7 O -0.07662(15) -0.31404(6) 0.04171(12) 0.0391(3) Uani 1 1 d .
O8 O 0.06578(16) -0.28009(6) 0.01414(11) 0.0363(3) Uani 1 1 d .
O9 O 0.19190(14) -0.13140(5) 0.38902(10) 0.0294(3) Uani 1 1 d .
H9 H 0.2369 -0.1065 0.3879 0.044 Uiso 1 1 d R
N13 N 0.01609(17) -0.28150(6) 0.06383(12) 0.0281(3) Uani 1 1 d .
C21 C 0.0797(2) -0.21388(8) 0.30203(15) 0.0272(4) Uani 1 1 d .
H21 H 0.0585 -0.2189 0.3498 0.033 Uiso 1 1 calc R
C22 C 0.03487(19) -0.25145(8) 0.22155(15) 0.0265(4) Uani 1 1 d .
H22 H -0.0182 -0.2816 0.2136 0.032 Uiso 1 1 calc R
C23 C 0.07003(19) -0.24366(7) 0.15259(14) 0.0244(4) Uani 1 1 d .
C24 C 0.1512(2) -0.19969(8) 0.16409(15) 0.0281(4) Uani 1 1 d .
H24 H 0.1763 -0.1958 0.1184 0.034 Uiso 1 1 calc R
C25 C 0.1942(2) -0.16189(8) 0.24371(15) 0.0281(4) Uani 1 1 d .
H25 H 0.2482 -0.1321 0.2519 0.034 Uiso 1 1 calc R
C26 C 0.15692(18) -0.16826(7) 0.31237(14) 0.0242(4) Uani 1 1 d .
O1W O -0.18251(16) -0.29009(6) 0.32534(13) 0.0432(4) Uani 1 1 d .
H1O1 H -0.1088 -0.3055 0.3587 0.065 Uiso 1 1 d R
H2O1 H -0.2218 -0.3062 0.2689 0.065 Uiso 1 1 d R
O2W O -0.42647(14) -0.05569(5) 0.48221(11) 0.0321(3) Uani 1 1 d .
H1O2 H -0.4053 -0.0877 0.5130 0.048 Uiso 1 1 d R
H2O2 H -0.3786 -0.0309 0.5335 0.048 Uiso 1 1 d R
O3W O 0.07458(13) -0.35127(5) 0.42386(11) 0.0299(3) Uani 1 1 d .
H1O3 H 0.1538 -0.3443 0.4562 0.045 Uiso 1 1 d R
H2O3 H 0.0494 -0.3616 0.3668 0.045 Uiso 1 1 d R
O4W O -0.2349(2) 0.03124(7) 0.0829(2) 0.0703(6) Uani 1 1 d .
H1O4 H -0.2333 0.0614 0.1117 0.106 Uiso 1 1 d R
H2O4 H -0.2887 0.0384 0.0155 0.106 Uiso 1 1 d R
O5W O -0.07113(13) -0.39425(5) 0.21785(10) 0.0283(3) Uani 1 1 d .
H1O5 H -0.0284 -0.4066 0.1978 0.043 Uiso 1 1 d R
H2O5 H -0.1445 -0.3801 0.1620 0.043 Uiso 1 1 d R
O6W O 0.29628(14) -0.03852(5) 0.38133(11) 0.0317(3) Uani 1 1 d .
H1O6 H 0.2553 -0.0272 0.3189 0.048 Uiso 1 1 d R
H2O6 H 0.3797 -0.0432 0.4031 0.048 Uiso 1 1 d R
O7W' O 0.4538(13) 0.0229(8) 0.9238(13) 0.107(6) Uani 0.18 1 d P
O7W O 0.5021(10) -0.0337(5) 0.9333(11) 0.134(4) Uani 0.32 1 d P
O8W O 0.13240(13) 0.02378(5) 0.20103(10) 0.0255(3) Uani 1 1 d .
H1O8 H 0.1192 0.0521 0.2283 0.038 Uiso 1 1 d R
H2O8 H 0.1686 0.0392 0.1684 0.038 Uiso 1 1 d R
O9W O 0.09555(13) -0.05677(5) 0.04460(10) 0.0260(3) Uani 1 1 d .
H1O9 H 0.1822 -0.0563 0.0989 0.039 Uiso 1 1 d R
H2O9 H 0.0864 -0.0858 0.0070 0.039 Uiso 1 1 d R
Cl1 Cl -0.34560(5) -0.329536(18) 0.07744(4) 0.03351(13) Uani 1 1 d .

loop_
_atom_site_aniso_label
_atom_site_aniso_U_11
_atom_site_aniso_U_22
_atom_site_aniso_U_33
_atom_site_aniso_U_23
_atom_site_aniso_U_13
_atom_site_aniso_U_12
Na1 0.0228(4) 0.0252(4) 0.0226(4) -0.0011(3) 0.0133(3) -0.0054(3)
O1 0.0208(6) 0.0276(6) 0.0293(7) 0.0034(5) 0.0171(6) 0.0045(5)
O2 0.0251(6) 0.0225(6) 0.0354(7) 0.0013(5) 0.0226(6) -0.0012(5)
O3 0.0221(6) 0.0231(6) 0.0225(6) -0.0001(5) 0.0134(5) -0.0058(5)
O4 0.0167(6) 0.0402(7) 0.0247(7) -0.0064(5) 0.0115(6) -0.0019(5)
O5 0.0147(6) 0.0269(6) 0.0266(7) -0.0026(5) 0.0079(6) -0.0029(5)
O6 0.0169(6) 0.0225(6) 0.0199(6) -0.0009(5) 0.0095(5) -0.0038(5)
N1 0.0140(7) 0.0181(7) 0.0157(7) 0.0018(5) 0.0070(6) -0.0002(5)
N2 0.0134(7) 0.0176(7) 0.0200(7) 0.0008(5) 0.0078(6) 0.0004(5)
N3 0.0152(7) 0.0183(7) 0.0183(7) -0.0022(5) 0.0089(6) -0.0020(5)
N4 0.0167(7) 0.0168(7) 0.0221(7) -0.0009(5) 0.0123(6) 0.0000(5)
N5 0.0169(7) 0.0151(7) 0.0242(7) 0.0008(5) 0.0124(6) -0.0001(5)
N6 0.0147(7) 0.0196(7) 0.0175(7) 0.0028(5) 0.0085(6) 0.0032(5)
N7 0.0170(7) 0.0185(7) 0.0163(7) -0.0020(5) 0.0096(6) -0.0032(5)
N8 0.0165(7) 0.0206(7) 0.0190(7) -0.0030(5) 0.0109(6) -0.0024(5)
N9 0.0147(7) 0.0236(7) 0.0161(7) -0.0025(6) 0.0080(6) -0.0016(5)
N10 0.0167(7) 0.0195(7) 0.0164(7) 0.0020(5) 0.0098(6) 0.0016(5)
N11 0.0175(7) 0.0195(7) 0.0156(7) -0.0007(5) 0.0096(6) -0.0025(5)
N12 0.0146(7) 0.0184(7) 0.0146(7) 0.0002(5) 0.0073(6) -0.0006(5)
C1 0.0138(8) 0.0211(8) 0.0168(8) 0.0006(6) 0.0085(7) 0.0025(6)
C2 0.0179(8) 0.0196(8) 0.0181(8) -0.0011(6) 0.0102(7) -0.0039(6)
C3 0.0204(9) 0.0164(8) 0.0208(8) 0.0002(6) 0.0124(7) -0.0014(6)
C4 0.0157(8) 0.0159(8) 0.0168(8) 0.0009(6) 0.0087(7) -0.0005(6)
C5 0.0154(8) 0.0156(8) 0.0171(8) 0.0010(6) 0.0086(7) 0.0004(6)
C6 0.0143(8) 0.0172(8) 0.0160(8) 0.0034(6) 0.0069(7) 0.0034(6)
C7 0.0203(8) 0.0194(8) 0.0201(8) -0.0010(6) 0.0132(7) -0.0033(6)
C8 0.0132(8) 0.0192(8) 0.0167(8) -0.0014(6) 0.0068(7) 0.0003(6)
C9 0.0150(8) 0.0182(8) 0.0148(8) 0.0001(6) 0.0081(7) 0.0000(6)
C10 0.0146(8) 0.0183(8) 0.0138(8) 0.0007(6) 0.0070(7) 0.0007(6)
C11 0.0145(8) 0.0195(8) 0.0133(8) 0.0003(6) 0.0052(7) -0.0001(6)
C12 0.0178(8) 0.0214(8) 0.0149(8) 0.0010(6) 0.0094(7) -0.0009(6)
C13 0.0162(8) 0.0206(8) 0.0194(8) 0.0033(6) 0.0110(7) 0.0023(6)
C14 0.0132(8) 0.0165(8) 0.0187(8) 0.0000(6) 0.0062(7) -0.0006(6)
C15 0.0165(8) 0.0154(8) 0.0191(8) -0.0027(6) 0.0098(7) -0.0020(6)
C16 0.0155(8) 0.0174(8) 0.0176(8) -0.0017(6) 0.0106(7) 0.0018(6)
C17 0.0224(9) 0.0239(9) 0.0186(8) -0.0015(7) 0.0110(7) 0.0008(7)
C18 0.0255(9) 0.0184(8) 0.0225(9) 0.0004(7) 0.0133(8) 0.0020(7)
C19 0.0142(8) 0.0162(8) 0.0153(8) -0.0009(6) 0.0081(7) 0.0001(6)
C20 0.0145(8) 0.0163(8) 0.0167(8) 0.0003(6) 0.0084(7) 0.0009(6)
O7 0.0345(8) 0.0399(8) 0.0411(8) -0.0076(7) 0.0219(7) -0.0047(7)
O8 0.0460(9) 0.0365(8) 0.0347(8) 0.0025(6) 0.0288(7) 0.0089(6)
O9 0.0328(7) 0.0317(7) 0.0254(7) 0.0014(5) 0.0185(6) 0.0012(6)
N13 0.0285(8) 0.0273(8) 0.0270(8) 0.0063(6) 0.0160(7) 0.0111(7)
C21 0.0300(10) 0.0310(10) 0.0271(9) 0.0084(8) 0.0207(8) 0.0064(8)
C22 0.0244(9) 0.0253(9) 0.0297(10) 0.0065(7) 0.0163(8) 0.0043(7)
C23 0.0230(9) 0.0247(9) 0.0239(9) 0.0059(7) 0.0133(8) 0.0085(7)
C24 0.0304(10) 0.0313(10) 0.0295(10) 0.0070(8) 0.0219(9) 0.0065(8)
C25 0.0280(10) 0.0291(10) 0.0303(10) 0.0040(8) 0.0193(9) 0.0005(8)
C26 0.0211(9) 0.0277(9) 0.0215(9) 0.0071(7) 0.0116(8) 0.0090(7)
O1W 0.0373(8) 0.0429(9) 0.0474(9) -0.0011(7) 0.0245(7) 0.0092(7)
O2W 0.0370(8) 0.0297(7) 0.0279(7) 0.0035(5) 0.0187(6) 0.0028(6)
O3W 0.0225(7) 0.0363(7) 0.0259(7) -0.0019(5) 0.0121(6) -0.0015(5)
O4W 0.0767(13) 0.0470(10) 0.1264(19) -0.0289(11) 0.0819(15) -0.0146(9)
O5W 0.0239(7) 0.0340(7) 0.0291(7) 0.0034(5) 0.0170(6) 0.0054(5)
O6W 0.0313(7) 0.0352(7) 0.0268(7) 0.0035(6) 0.0167(6) 0.0027(6)
O7W' 0.051(7) 0.155(15) 0.101(11) 0.058(10) 0.039(8) -0.010(8)
O7W 0.095(6) 0.133(8) 0.200(12) -0.094(8) 0.103(8) -0.047(6)
O8W 0.0248(6) 0.0279(6) 0.0251(7) -0.0027(5) 0.0159(6) -0.0023(5)
O9W 0.0202(6) 0.0291(7) 0.0216(6) -0.0027(5) 0.0089(5) 0.0001(5)
Cl1 0.0324(3) 0.0229(2) 0.0375(3) 0.00350(18) 0.0172(2) 0.00560(18)

loop_
_atom_type_symbol
_atom_type_description
_atom_type_scat_dispersion_real
_atom_type_scat_dispersion_imag
_atom_type_scat_source
C C 0.0030 0.0020 'International Tables Vol C Tables 4.2.6.8 and 6.1.1.4'
H H 0.0000 0.0000 'International Tables Vol C Tables 4.2.6.8 and 6.1.1.4'
Cl Cl 0.1480 0.1590 'International Tables Vol C Tables 4.2.6.8 and 6.1.1.4'
Li Li 0.0000 0.0000 'International Tables Vol C Tables 4.2.6.8 and 6.1.1.4'
N N 0.0060 0.0030 'International Tables Vol C Tables 4.2.6.8 and 6.1.1.4'
Na Na 0.0360 0.0250 'International Tables Vol C Tables 4.2.6.8 and 6.1.1.4'
O O 0.0110 0.0060 'International Tables Vol C Tables 4.2.6.8 and 6.1.1.4'

loop_
_geom_angle_atom_site_label_1
_geom_angle_atom_site_label_2
_geom_angle_atom_site_label_3
_geom_angle
_geom_angle_site_symmetry_1
_geom_angle_site_symmetry_3
C16 N1 C13 122.00(13) 3_455 .
C16 N1 C20 113.07(13) 3_455 3_455
C13 N1 C20 124.60(13) . 3_455
C12 N2 C10 111.79(13) . .
C12 N2 C13 122.55(13) . .
C10 N2 C13 123.11(13) . .
C12 N3 C7 120.67(14) . .
C12 N3 C9 111.55(13) . .
C7 N3 C9 121.33(13) . .
C11 N4 C8 123.29(14) . .
C11 N4 C9 112.77(13) . .
C8 N4 C9 123.93(13) . .
C11 N5 C14 123.50(14) . 3_455
C11 N5 C10 112.76(13) . .
C14 N5 C10 123.54(13) 3_455 .
C15 N6 C14 120.44(14) . .
C15 N6 C20 113.18(13) . .
C14 N6 C20 125.36(13) . .
C6 N7 C8 121.01(13) . .
C6 N7 C4 112.00(13) . .
C8 N7 C4 122.87(13) . .
C3 N8 C7 122.47(14) . .
C3 N8 C4 113.06(13) . .
C7 N8 C4 124.40(14) . .
C3 N9 C2 122.30(14) . .
C3 N9 C5 112.29(13) . .
C2 N9 C5 123.46(13) . .
C15 N10 C2 121.02(14) . .
C15 N10 C19 113.00(13) . .
C2 N10 C19 125.77(13) . .
C6 N11 C1 122.26(13) . .
C6 N11 C5 112.87(13) . .
C1 N11 C5 123.23(13) . .
C16 N12 C1 121.29(14) . .
C16 N12 C19 113.41(13) . .
C1 N12 C19 124.20(13) . .
N11 C1 N12 113.92(13) . .
N11 C1 H1A 108.8 . .
N12 C1 H1A 108.8 . .
N11 C1 H1B 108.8 . .
N12 C1 H1B 108.8 . .
H1A C1 H1B 107.7 . .
N9 C2 N10 114.25(13) . .
N9 C2 H2A 108.7 . .
N10 C2 H2A 108.7 . .
N9 C2 H2B 108.7 . .
N10 C2 H2B 108.7 . .
H2A C2 H2B 107.6 . .
O4 C3 N9 126.57(16) . .
O4 C3 N8 125.27(15) . .
N9 C3 N8 108.11(14) . .
N8 C4 N7 114.81(13) . .
N8 C4 C5 102.78(13) . .
N7 C4 C5 103.34(12) . .
N8 C4 H4 111.7 . .
N7 C4 H4 111.7 . .
C5 C4 H4 111.7 . .
N11 C5 N9 114.44(13) . .
N11 C5 C4 103.31(12) . .
N9 C5 C4 103.58(13) . .
N11 C5 H5 111.6 . .
N9 C5 H5 111.6 . .
C4 C5 H5 111.6 . .
O3 C6 N11 126.30(15) . .
O3 C6 N7 125.55(15) . .
N11 C6 N7 108.13(14) . .
N8 C7 N3 113.43(13) . .
N8 C7 H7A 108.9 . .
N3 C7 H7A 108.9 . .
N8 C7 H7B 108.9 . .
N3 C7 H7B 108.9 . .
H7A C7 H7B 107.7 . .
N4 C8 N7 114.15(13) . .
N4 C8 H8A 108.7 . .
N7 C8 H8A 108.7 . .
N4 C8 H8B 108.7 . .
N7 C8 H8B 108.7 . .
H8A C8 H8B 107.6 . .
N4 C9 N3 115.04(13) . .
N4 C9 C10 102.98(12) . .
N3 C9 C10 103.50(12) . .
N4 C9 H9C 111.6 . .
N3 C9 H9C 111.6 . .
C10 C9 H9C 111.6 . .
N5 C10 N2 114.74(13) . .
N5 C10 C9 103.32(12) . .
N2 C10 C9 103.64(12) . .
N5 C10 H10 111.5 . .
N2 C10 H10 111.5 . .
C9 C10 H10 111.5 . .
O2 C11 N5 126.32(15) . .
O2 C11 N4 125.59(15) . .
N5 C11 N4 108.05(14) . .
O5 C12 N3 125.76(15) . .
O5 C12 N2 125.87(15) . .
N3 C12 N2 108.36(14) . .
N1 C13 N2 114.55(13) . .
N1 C13 H13A 108.6 . .
N2 C13 H13A 108.6 . .
N1 C13 H13B 108.6 . .
N2 C13 H13B 108.6 . .
H13A C13 H13B 107.6 . .
N5 C14 N6 114.77(13) 3_455 .
N5 C14 H14A 108.6 3_455 .
N6 C14 H14A 108.6 . .
N5 C14 H14B 108.6 3_455 .
N6 C14 H14B 108.6 . .
H14A C14 H14B 107.6 . .
O1 C15 N10 126.20(15) . .
O1 C15 N6 125.27(15) . .
N10 C15 N6 108.48(14) . .
O6 C16 N12 125.47(15) . .
O6 C16 N1 125.85(15) . 3_455
N12 C16 N1 108.66(14) . 3_455
C20 C17 H17A 109.5 . .
C20 C17 H17B 109.5 . .
H17A C17 H17B 109.5 . .
C20 C17 H17C 109.5 . .
H17A C17 H17C 109.5 . .
H17B C17 H17C 109.5 . .
C19 C18 H18A 109.5 . .
C19 C18 H18B 109.5 . .
H18A C18 H18B 109.5 . .
C19 C18 H18C 109.5 . .
H18A C18 H18C 109.5 . .
H18B C18 H18C 109.5 . .
N10 C19 N12 112.17(13) . .
N10 C19 C18 111.58(13) . .
N12 C19 C18 112.00(13) . .
N10 C19 C20 102.85(12) . .
N12 C19 C20 102.18(12) . .
C18 C19 C20 115.45(13) . .
N1 C20 N6 112.31(13) 3_455 .
N1 C20 C17 111.63(13) 3_455 .
N6 C20 C17 112.51(14) . .
N1 C20 C19 102.52(12) 3_455 .
N6 C20 C19 102.26(12) . .
C17 C20 C19 114.91(13) . .
C26 O9 H9 109.5 . .
O8 N13 O7 122.56(16) . .
O8 N13 C23 118.54(16) . .
O7 N13 C23 118.90(15) . .
C22 C21 C26 120.35(17) . .
C22 C21 H21 119.8 . .
C26 C21 H21 119.8 . .
C21 C22 C23 118.85(17) . .
C21 C22 H22 120.6 . .
C23 C22 H22 120.6 . .
C22 C23 C24 121.67(17) . .
C22 C23 N13 118.95(17) . .
C24 C23 N13 119.34(16) . .
C25 C24 C23 119.24(17) . .
C25 C24 H24 120.4 . .
C23 C24 H24 120.4 . .
C24 C25 C26 119.96(18) . .
C24 C25 H25 120.0 . .
C26 C25 H25 120.0 . .
O9 C26 C21 117.83(16) . .
O9 C26 C25 122.32(17) . .
C21 C26 C25 119.85(17) . .
H1O1 O1W H2O1 99.4 . .
H1O2 O2W H2O2 107.9 . .
H1O3 O3W H2O3 106.5 . .
H1O4 O4W H2O4 103.2 . .
H1O5 O5W H2O5 105.1 . .
H1O6 O6W H2O6 103.3 . .
H1O8 O8W H2O8 103.1 . .
H1O9 O9W H2O9 104.9 . .

loop_
_geom_bond_atom_site_label_1
_geom_bond_atom_site_label_2
_geom_bond_distance
_geom_bond_site_symmetry_2
O1 C15 1.216(2) .
O2 C11 1.221(2) .
O3 C6 1.216(2) .
O4 C3 1.220(2) .
O5 C12 1.217(2) .
O6 C16 1.231(2) .
N1 C16 1.362(2) 3_455
N1 C13 1.445(2) .
N1 C20 1.461(2) 3_455
N2 C12 1.375(2) .
N2 C10 1.445(2) .
N2 C13 1.447(2) .
N3 C12 1.372(2) .
N3 C7 1.446(2) .
N3 C9 1.450(2) .
N4 C11 1.363(2) .
N4 C8 1.442(2) .
N4 C9 1.447(2) .
N5 C11 1.362(2) .
N5 C14 1.441(2) 3_455
N5 C10 1.442(2) .
N6 C15 1.370(2) .
N6 C14 1.449(2) .
N6 C20 1.463(2) .
N7 C6 1.373(2) .
N7 C8 1.448(2) .
N7 C4 1.453(2) .
N8 C3 1.370(2) .
N8 C7 1.441(2) .
N8 C4 1.449(2) .
N9 C3 1.365(2) .
N9 C2 1.447(2) .
N9 C5 1.454(2) .
N10 C15 1.366(2) .
N10 C2 1.447(2) .
N10 C19 1.459(2) .
N11 C6 1.368(2) .
N11 C1 1.442(2) .
N11 C5 1.442(2) .
N12 C16 1.358(2) .
N12 C1 1.443(2) .
N12 C19 1.461(2) .
C1 H1A 0.9700 .
C1 H1B 0.9700 .
C2 H2A 0.9700 .
C2 H2B 0.9700 .
C4 C5 1.550(2) .
C4 H4 0.9800 .
C5 H5 0.9800 .
C7 H7A 0.9700 .
C7 H7B 0.9700 .
C8 H8A 0.9700 .
C8 H8B 0.9700 .
C9 C10 1.547(2) .
C9 H9C 0.9800 .
C10 H10 0.9800 .
C13 H13A 0.9700 .
C13 H13B 0.9700 .
C14 N5 1.441(2) 3_455
C14 H14A 0.9700 .
C14 H14B 0.9700 .
C16 N1 1.362(2) 3_455
C17 C20 1.519(2) .
C17 H17A 0.9600 .
C17 H17B 0.9600 .
C17 H17C 0.9600 .
C18 C19 1.520(2) .
C18 H18A 0.9600 .
C18 H18B 0.9600 .
C18 H18C 0.9600 .
C19 C20 1.583(2) .
C20 N1 1.461(2) 3_455
O7 N13 1.232(2) .
O8 N13 1.230(2) .
O9 C26 1.345(2) .
O9 H9 0.8201 .
N13 C23 1.451(2) .
C21 C22 1.375(3) .
C21 C26 1.394(3) .
C21 H21 0.9300 .
C22 C23 1.385(3) .
C22 H22 0.9300 .
C23 C24 1.386(3) .
C24 C25 1.374(3) .
C24 H24 0.9300 .
C25 C26 1.396(3) .
C25 H25 0.9300 .
O1W H1O1 0.7961 .
O1W H2O1 0.8059 .
O2W H1O2 0.8711 .
O2W H2O2 0.8833 .
O3W H1O3 0.7754 .
O3W H2O3 0.7885 .
O4W H1O4 0.8571 .
O4W H2O4 0.8536 .
O5W H1O5 0.8024 .
O5W H2O5 0.8492 .
O6W H1O6 0.8286 .
O6W H2O6 0.8449 .
O7W' O7W 1.47(2) .
O8W H1O8 0.8760 .
O8W H2O8 0.9247 .
O9W H1O9 0.8521 .
O9W H2O9 0.8848 .

loop_
_geom_hbond_atom_site_label_D
_geom_hbond_atom_site_label_H
_geom_hbond_atom_site_label_A
_geom_hbond_distance_DH
_geom_hbond_distance_HA
_geom_hbond_distance_DA
_geom_hbond_angle_DHA
_geom_hbond_site_symmetry_A
O4W H1O4 O1 0.86 2.13 2.982(2) 178.0 3_455
O4W H2O4 O7W' 0.85 2.52 2.977(13) 114.7 1_454
O8W H1O8 O5W 0.88 1.83 2.6981(18) 172.0 2
O8W H2O8 O6 0.92 1.98 2.9024(18) 176.5 3
O9W H1O9 O5 0.85 2.00 2.8384(19) 168.3 1_655
O9W H2O9 O3W 0.88 1.96 2.8453(19) 176.9 4
O9 H9 O6W 0.82 1.84 2.6298(19) 162.8 .
O1W H1O1 O3W 0.80 2.10 2.885(2) 171.2 .
O1W H2O1 Cl1 0.81 2.46 3.246(2) 163.9 .
O2W H1O2 Cl1 0.87 2.18 3.0465(15) 173.1 4_556
O2W H2O2 O6W 0.88 2.01 2.872(2) 165.6 3_556
O3W H1O3 O4 0.78 2.05 2.782(2) 157.8 4_656
O3W H2O3 O5W 0.79 2.01 2.770(2) 161.1 .
O5W H1O5 O2 0.80 2.08 2.8186(18) 152.8 2_545
O5W H2O5 Cl1 0.85 2.28 3.0593(15) 152.3 .
O6W H1O6 O8W 0.83 1.95 2.718(2) 152.8 .
O6W H2O6 O2W 0.84 1.88 2.705(2) 166.8 1_655

loop_
_geom_torsion_atom_site_label_1
_geom_torsion_atom_site_label_2
_geom_torsion_atom_site_label_3
_geom_torsion_atom_site_label_4
_geom_torsion
_geom_torsion_site_symmetry_1
_geom_torsion_site_symmetry_4
C6 N11 C1 N12 -109.10(17) . .
C5 N11 C1 N12 86.53(18) . .
C16 N12 C1 N11 107.68(16) . .
C19 N12 C1 N11 -85.11(18) . .
C3 N9 C2 N10 115.61(17) . .
C5 N9 C2 N10 -81.52(19) . .
C15 N10 C2 N9 -99.98(17) . .
C19 N10 C2 N9 85.59(19) . .
C2 N9 C3 O4 -9.7(3) . .
C5 N9 C3 O4 -174.32(16) . .
C2 N9 C3 N8 167.85(14) . .
C5 N9 C3 N8 3.25(18) . .
C7 N8 C3 O4 -6.0(3) . .
C4 N8 C3 O4 177.06(16) . .
C7 N8 C3 N9 176.36(14) . .
C4 N8 C3 N9 -0.55(18) . .
C3 N8 C4 N7 109.36(15) . .
C7 N8 C4 N7 -67.49(19) . .
C3 N8 C4 C5 -2.08(17) . .
C7 N8 C4 C5 -178.92(14) . .
C6 N7 C4 N8 -117.05(15) . .
C8 N7 C4 N8 85.65(18) . .
C6 N7 C4 C5 -5.95(17) . .
C8 N7 C4 C5 -163.25(13) . .
C6 N11 C5 N9 111.60(15) . .
C1 N11 C5 N9 -82.72(18) . .
C6 N11 C5 C4 -0.27(17) . .
C1 N11 C5 C4 165.41(14) . .
C3 N9 C5 N11 -116.09(15) . .
C2 N9 C5 N11 79.52(19) . .
C3 N9 C5 C4 -4.38(17) . .
C2 N9 C5 C4 -168.77(14) . .
N8 C4 C5 N11 123.32(13) . .
N7 C4 C5 N11 3.58(15) . .
N8 C4 C5 N9 3.68(15) . .
N7 C4 C5 N9 -116.06(13) . .
C1 N11 C6 O3 9.1(2) . .
C5 N11 C6 O3 174.98(15) . .
C1 N11 C6 N7 -169.27(14) . .
C5 N11 C6 N7 -3.43(18) . .
C8 N7 C6 O3 -14.6(2) . .
C4 N7 C6 O3 -172.41(15) . .
C8 N7 C6 N11 163.80(14) . .
C4 N7 C6 N11 6.02(18) . .
C3 N8 C7 N3 -99.94(18) . .
C4 N8 C7 N3 76.63(19) . .
C12 N3 C7 N8 114.05(17) . .
C9 N3 C7 N8 -96.53(18) . .
C11 N4 C8 N7 -103.21(18) . .
C9 N4 C8 N7 75.21(19) . .
C6 N7 C8 N4 109.81(16) . .
C4 N7 C8 N4 -94.87(18) . .
C11 N4 C9 N3 110.24(16) . .
C8 N4 C9 N3 -68.3(2) . .
C11 N4 C9 C10 -1.60(17) . .
C8 N4 C9 C10 179.83(13) . .
C12 N3 C9 N4 -120.29(15) . .
C7 N3 C9 N4 87.78(18) . .
C12 N3 C9 C10 -8.75(17) . .
C7 N3 C9 C10 -160.68(13) . .
C11 N5 C10 N2 -115.66(15) . .
C14 N5 C10 N2 69.3(2) 3_455 .
C11 N5 C10 C9 -3.57(17) . .
C14 N5 C10 C9 -178.63(14) 3_455 .
C12 N2 C10 N5 115.78(15) . .
C13 N2 C10 N5 -81.95(18) . .
C12 N2 C10 C9 3.88(17) . .
C13 N2 C10 C9 166.16(13) . .
N4 C9 C10 N5 2.94(15) . .
N3 C9 C10 N5 -117.19(13) . .
N4 C9 C10 N2 122.95(13) . .
N3 C9 C10 N2 2.81(15) . .
C14 N5 C11 O2 0.2(3) 3_455 .
C10 N5 C11 O2 -174.87(16) . .
C14 N5 C11 N4 177.78(14) 3_455 .
C10 N5 C11 N4 2.71(18) . .
C8 N4 C11 O2 -4.3(3) . .
C9 N4 C11 O2 177.08(15) . .
C8 N4 C11 N5 178.05(14) . .
C9 N4 C11 N5 -0.53(18) . .
C7 N3 C12 O5 -15.0(2) . .
C9 N3 C12 O5 -167.19(16) . .
C7 N3 C12 N2 163.68(14) . .
C9 N3 C12 N2 11.54(18) . .
C10 N2 C12 O5 169.21(16) . .
C13 N2 C12 O5 6.8(3) . .
C10 N2 C12 N3 -9.52(18) . .
C13 N2 C12 N3 -171.91(14) . .
C16 N1 C13 N2 90.84(18) 3_455 .
C20 N1 C13 N2 -82.09(19) 3_455 .
C12 N2 C13 N1 -104.83(17) . .
C10 N2 C13 N1 94.76(18) . .
C15 N6 C14 N5 97.46(17) . 3_455
C20 N6 C14 N5 -94.83(18) . 3_455
C2 N10 C15 O1 6.4(2) . .
C19 N10 C15 O1 -178.51(15) . .
C2 N10 C15 N6 -171.11(13) . .
C19 N10 C15 N6 3.99(18) . .
C14 N6 C15 O1 -9.5(2) . .
C20 N6 C15 O1 -178.65(15) . .
C14 N6 C15 N10 167.99(13) . .
C20 N6 C15 N10 -1.12(18) . .
C1 N12 C16 O6 -8.6(2) . .
C19 N12 C16 O6 -177.10(15) . .
C1 N12 C16 N1 169.91(13) . 3_455
C19 N12 C16 N1 1.42(18) . 3_455
C15 N10 C19 N12 104.17(15) . .
C2 N10 C19 N12 -81.01(18) . .
C15 N10 C19 C18 -129.24(15) . .
C2 N10 C19 C18 45.6(2) . .
C15 N10 C19 C20 -4.90(17) . .
C2 N10 C19 C20 169.93(14) . .
C16 N12 C19 N10 -112.89(15) . .
C1 N12 C19 N10 79.01(18) . .
C16 N12 C19 C18 120.74(15) . .
C1 N12 C19 C18 -47.4(2) . .
C16 N12 C19 C20 -3.41(16) . .
C1 N12 C19 C20 -171.51(13) . .
C15 N6 C20 N1 -111.03(15) . 3_455
C14 N6 C20 N1 80.49(19) . 3_455
C15 N6 C20 C17 122.01(15) . .
C14 N6 C20 C17 -46.5(2) . .
C15 N6 C20 C19 -1.82(17) . .
C14 N6 C20 C19 -170.30(14) . .
N10 C19 C20 N1 120.30(13) . 3_455
N12 C19 C20 N1 3.87(14) . 3_455
C18 C19 C20 N1 -117.95(14) . 3_455
N10 C19 C20 N6 3.80(15) . .
N12 C19 C20 N6 -112.63(13) . .
C18 C19 C20 N6 125.55(14) . .
N10 C19 C20 C17 -118.41(14) . .
N12 C19 C20 C17 125.16(14) . .
C18 C19 C20 C17 3.3(2) . .
C26 C21 C22 C23 1.2(3) . .
C21 C22 C23 C24 1.3(3) . .
C21 C22 C23 N13 -176.50(16) . .
O8 N13 C23 C22 -167.97(16) . .
O7 N13 C23 C22 11.4(2) . .
O8 N13 C23 C24 14.2(2) . .
O7 N13 C23 C24 -166.39(16) . .
C22 C23 C24 C25 -2.1(3) . .
N13 C23 C24 C25 175.64(16) . .
C23 C24 C25 C26 0.5(3) . .
C22 C21 C26 O9 176.66(16) . .
C22 C21 C26 C25 -2.8(3) . .
C24 C25 C26 O9 -177.50(17) . .
C24 C25 C26 C21 2.0(3) . .
